data_7038893
loop_
_publ_author_name
'Cheng, Min'
'Ding, You-Song'
'Gao, En-Qing'
'Zhang, Zhicheng'
'Jia, Qin-Xiang'

_publ_section_title
;
 Composition dependence of magnetic relaxation for CoNi chain-based
 compounds with mixed double azide-tetrazolate bridges.
;
_journal_issue 19
_journal_name_full 'Dalton transactions (Cambridge, England : 2003)'
_journal_page_first 8028
_journal_page_last 8035
_journal_paper_doi 10.1039/c6dt00927a
_journal_volume 45
_journal_year 2016
_chemical_formula_sum 'C6 H6 Co N8 O3'
_chemical_formula_weight 297.12
_chemical_name_systematic
; 
 ? 
;
_space_group_IT_number 14
_symmetry_cell_setting monoclinic
_symmetry_space_group_name_Hall '-P 2ybc'
_symmetry_space_group_name_H-M 'P 1 21/c 1'
_atom_sites_solution_hydrogens geom
_atom_sites_solution_primary direct
_atom_sites_solution_secondary difmap
_audit_creation_method SHELXL-97
_audit_update_record
;
2015-01-08 deposited with the CCDC.
2016-03-29 downloaded from the CCDC.
;
_cell_angle_alpha 90.00
_cell_angle_beta 99.831(9)
_cell_angle_gamma 90.00
_cell_formula_units_Z 4
_cell_length_a 8.039(4)
_cell_length_b 7.395(4)
_cell_length_c 17.739(10)
_cell_measurement_reflns_used 1940
_cell_measurement_temperature 293(2)
_cell_measurement_theta_max 27.85
_cell_measurement_theta_min 2.99
_cell_volume 1039.1(10)
_computing_cell_refinement 'Bruker SAINT'
_computing_data_collection 'Bruker APEX2'
_computing_data_reduction 'Bruker SAINT'
_computing_molecular_graphics 'Bruker SHELXTL'
_computing_publication_material 'Bruker SHELXTL'
_computing_structure_refinement 'SHELXL-97 (Sheldrick, 1997)'
_computing_structure_solution 'SHELXS-97 (Sheldrick, 1990)'
_diffrn_ambient_temperature 296(2)
_diffrn_measured_fraction_theta_full 0.966
_diffrn_measured_fraction_theta_max 0.966
_diffrn_measurement_device_type 'Bruker APEX-II CCD'
_diffrn_measurement_method '\f and \w scans'
_diffrn_radiation_monochromator graphite
_diffrn_radiation_source 'fine-focus sealed tube'
_diffrn_radiation_type MoK\a
_diffrn_radiation_wavelength 0.71073
_diffrn_reflns_av_R_equivalents 0.1319
_diffrn_reflns_av_sigmaI/netI 0.1253
_diffrn_reflns_limit_h_max 8
_diffrn_reflns_limit_h_min -10
_diffrn_reflns_limit_k_max 9
_diffrn_reflns_limit_k_min -8
_diffrn_reflns_limit_l_max 23
_diffrn_reflns_limit_l_min -22
_diffrn_reflns_number 5763
_diffrn_reflns_theta_full 27.93
_diffrn_reflns_theta_max 27.93
_diffrn_reflns_theta_min 2.33
_exptl_absorpt_coefficient_mu 1.670
_exptl_absorpt_correction_T_max 0.8508
_exptl_absorpt_correction_T_min 0.6343
_exptl_absorpt_correction_type multi-scan
_exptl_crystal_colour red
_exptl_crystal_density_diffrn 1.899
_exptl_crystal_density_method 'not measured'
_exptl_crystal_description prism
_exptl_crystal_F_000 596
_exptl_crystal_preparation 'Magnetic properties'
_exptl_crystal_size_max 0.30
_exptl_crystal_size_mid 0.20
_exptl_crystal_size_min 0.10
_refine_diff_density_max 2.307
_refine_diff_density_min -1.534
_refine_diff_density_rms 0.359
_refine_ls_extinction_method none
_refine_ls_goodness_of_fit_ref 1.044
_refine_ls_hydrogen_treatment mixed
_refine_ls_matrix_type full
_refine_ls_number_parameters 163
_refine_ls_number_reflns 2418
_refine_ls_number_restraints 0
_refine_ls_restrained_S_all 1.044
_refine_ls_R_factor_all 0.1327
_refine_ls_R_factor_gt 0.0884
_refine_ls_shift/su_max 0.000
_refine_ls_shift/su_mean 0.000
_refine_ls_structure_factor_coef Fsqd
_refine_ls_weighting_details 'calc w=1/[\s^2^(Fo^2^)+(0.1401P)^2^+0.0000P] where P=(Fo^2^+2Fc^2^)/3'
_refine_ls_weighting_scheme calc
_refine_ls_wR_factor_gt 0.2081
_refine_ls_wR_factor_ref 0.2505
_reflns_number_gt 1516
_reflns_number_total 2418
_reflns_threshold_expression >2sigma(I)
_cod_data_source_file c6dt00927a2.cif
_cod_data_source_block a
_cod_depositor_comments 'Adding full bibliography for 7038893--7038895.cif.'
_cod_original_sg_symbol_H-M P21/c
_cod_database_code 7038893

loop_
_symmetry_equiv_pos_as_xyz
'x, y, z'
'-x, y+1/2, -z+1/2'
'-x, -y, -z'
'x, -y-1/2, z-1/2'

loop_
_atom_site_label
_atom_site_type_symbol
_atom_site_fract_x
_atom_site_fract_y
_atom_site_fract_z
_atom_site_U_iso_or_equiv
_atom_site_adp_type
_atom_site_occupancy
_atom_site_symmetry_multiplicity
_atom_site_calc_flag
_atom_site_refinement_flags
Co1 Co 0.49773(10) 0.32262(11) 0.25459(4) 0.0206(3) Uani 1 1 d .
O1 O 0.7329(6) 0.2542(6) 0.2195(2) 0.0245(10) Uani 1 1 d .
O2 O 0.2917(7) 0.3954(7) 0.3085(3) 0.0343(12) Uani 1 1 d .
H1 H 0.2794 0.3508 0.3498 0.051 Uiso 1 1 d R
H2 H 0.2603 0.5036 0.3078 0.051 Uiso 1 1 d R
N1 N 0.6692(8) 0.5921(7) -0.0870(3) 0.0259(12) Uani 1 1 d .
N2 N 0.6020(7) 0.5213(7) -0.1552(2) 0.0223(12) Uani 1 1 d .
N3 N 0.5910(7) 0.3456(7) -0.1490(2) 0.0220(12) Uani 1 1 d .
N4 N 0.6479(7) 0.2931(7) -0.0767(3) 0.0256(12) Uani 1 1 d .
N5 N 0.7912(7) 0.3615(7) 0.1685(2) 0.0220(11) Uani 1 1 d .
N6 N 0.3866(7) 0.0768(7) 0.2052(3) 0.0256(13) Uani 1 1 d .
N7 N 0.2490(8) 0.0754(8) 0.1635(3) 0.0295(13) Uani 1 1 d .
N8 N 0.1168(9) 0.0695(10) 0.1250(4) 0.051(2) Uani 1 1 d .
C1 C 0.9158(8) 0.4810(10) 0.1928(3) 0.0266(15) Uani 1 1 d .
H1A H 0.9653 0.4838 0.2441 0.032 Uiso 1 1 calc R
C2 C 0.9695(9) 0.5977(10) 0.1424(3) 0.0298(15) Uani 1 1 d .
H2A H 1.0544 0.6806 0.1596 0.036 Uiso 1 1 calc R
C3 C 0.8976(8) 0.5929(9) 0.0651(3) 0.0226(13) Uani 1 1 d .
H3A H 0.9313 0.6742 0.0307 0.027 Uiso 1 1 calc R
C4 C 0.7734(8) 0.4630(8) 0.0406(3) 0.0215(13) Uani 1 1 d .
C5 C 0.7208(8) 0.3472(9) 0.0931(3) 0.0231(14) Uani 1 1 d .
H5A H 0.6384 0.2607 0.0772 0.028 Uiso 1 1 calc R
C6 C 0.6949(8) 0.4484(8) -0.0416(3) 0.0229(13) Uani 1 1 d .
O3 O 0.6711(12) 0.9340(9) 0.0216(5) 0.081(2) Uani 1 1 d .

loop_
_atom_site_aniso_label
_atom_site_aniso_U_11
_atom_site_aniso_U_22
_atom_site_aniso_U_33
_atom_site_aniso_U_23
_atom_site_aniso_U_13
_atom_site_aniso_U_12
Co1 0.0206(5) 0.0262(6) 0.0121(4) 0.0007(3) -0.0052(3) -0.0003(4)
O1 0.024(2) 0.032(2) 0.0162(18) 0.0033(16) -0.0003(17) 0.001(2)
O2 0.038(3) 0.036(3) 0.030(2) 0.000(2) 0.008(2) 0.003(2)
N1 0.027(3) 0.034(3) 0.013(2) -0.0029(19) -0.004(2) -0.003(3)
N2 0.024(3) 0.030(3) 0.0094(19) 0.0019(18) -0.008(2) -0.003(2)
N3 0.025(3) 0.027(3) 0.012(2) 0.0003(17) -0.005(2) 0.001(2)
N4 0.032(3) 0.031(3) 0.011(2) 0.0031(18) -0.003(2) 0.002(3)
N5 0.021(3) 0.031(3) 0.011(2) 0.0018(18) -0.004(2) 0.004(2)
N6 0.026(3) 0.029(3) 0.018(2) -0.0004(18) -0.008(2) -0.002(2)
N7 0.025(3) 0.037(3) 0.022(3) 0.005(2) -0.007(3) -0.005(3)
N8 0.033(4) 0.060(5) 0.051(4) 0.018(3) -0.015(3) -0.009(4)
C1 0.023(3) 0.042(4) 0.012(2) -0.006(2) -0.004(2) -0.001(3)
C2 0.022(3) 0.044(4) 0.022(3) -0.007(3) 0.001(3) -0.011(3)
C3 0.022(3) 0.029(3) 0.017(3) -0.002(2) 0.005(2) 0.000(3)
C4 0.017(3) 0.030(3) 0.015(2) -0.002(2) -0.001(2) 0.002(3)
C5 0.016(3) 0.040(4) 0.010(2) -0.004(2) -0.008(2) 0.002(3)
C6 0.023(3) 0.029(3) 0.016(3) 0.001(2) 0.001(3) 0.000(3)
O3 0.087(6) 0.057(5) 0.107(6) 0.002(4) 0.034(5) 0.013(4)

loop_
_atom_type_symbol
_atom_type_description
_atom_type_scat_dispersion_real
_atom_type_scat_dispersion_imag
_atom_type_scat_source
C C 0.0033 0.0016 'International Tables Vol C Tables 4.2.6.8 and 6.1.1.4'
H H 0.0000 0.0000 'International Tables Vol C Tables 4.2.6.8 and 6.1.1.4'
Co Co 0.3494 0.9721 'International Tables Vol C Tables 4.2.6.8 and 6.1.1.4'
N N 0.0061 0.0033 'International Tables Vol C Tables 4.2.6.8 and 6.1.1.4'
O O 0.0106 0.0060 'International Tables Vol C Tables 4.2.6.8 and 6.1.1.4'

loop_
_geom_angle_atom_site_label_1
_geom_angle_atom_site_label_2
_geom_angle_atom_site_label_3
_geom_angle
_geom_angle_site_symmetry_1
_geom_angle_site_symmetry_3
O2 Co1 N3 88.9(2) . 4_566
O2 Co1 N6 95.5(2) . .
N3 Co1 N6 84.19(19) 4_566 .
O2 Co1 N2 91.4(2) . 3_665
N3 Co1 N2 177.0(2) 4_566 3_665
N6 Co1 N2 92.81(19) . 3_665
O2 Co1 O1 169.92(17) . .
N3 Co1 O1 83.63(18) 4_566 .
N6 Co1 O1 90.5(2) . .
N2 Co1 O1 96.45(18) 3_665 .
O2 Co1 N6 87.4(2) . 2_655
N3 Co1 N6 99.74(19) 4_566 2_655
N6 Co1 N6 175.13(8) . 2_655
N2 Co1 N6 83.26(19) 3_665 2_655
O1 Co1 N6 87.1(2) . 2_655
N5 O1 Co1 118.7(3) . .
Co1 O2 H1 121.4 . .
Co1 O2 H2 119.5 . .
H1 O2 H2 108.3 . .
C6 N1 N2 103.4(5) . .
N3 N2 N1 109.6(4) . .
N3 N2 Co1 125.6(3) . 3_665
N1 N2 Co1 124.5(4) . 3_665
N2 N3 N4 110.5(4) . .
N2 N3 Co1 121.9(3) . 4_565
N4 N3 Co1 127.6(4) . 4_565
C6 N4 N3 102.8(5) . .
O1 N5 C1 119.7(4) . .
O1 N5 C5 118.7(5) . .
C1 N5 C5 121.6(5) . .
N7 N6 Co1 121.7(5) . .
N7 N6 Co1 119.1(5) . 2_645
Co1 N6 Co1 118.4(2) . 2_645
N8 N7 N6 178.0(8) . .
N5 C1 C2 120.4(5) . .
N5 C1 H1A 119.8 . .
C2 C1 H1A 119.8 . .
C1 C2 C3 120.2(6) . .
C1 C2 H2A 119.9 . .
C3 C2 H2A 119.9 . .
C2 C3 C4 118.5(6) . .
C2 C3 H3A 120.8 . .
C4 C3 H3A 120.8 . .
C5 C4 C3 120.0(5) . .
C5 C4 C6 119.1(5) . .
C3 C4 C6 120.9(5) . .
N5 C5 C4 119.2(6) . .
N5 C5 H5A 120.4 . .
C4 C5 H5A 120.4 . .
N1 C6 N4 113.8(5) . .
N1 C6 C4 122.1(5) . .
N4 C6 C4 124.1(5) . .

loop_
_geom_bond_atom_site_label_1
_geom_bond_atom_site_label_2
_geom_bond_distance
_geom_bond_site_symmetry_2
Co1 O2 2.119(5) .
Co1 N3 2.144(5) 4_566
Co1 N6 2.145(5) .
Co1 N2 2.146(5) 3_665
Co1 O1 2.149(5) .
Co1 N6 2.163(6) 2_655
O1 N5 1.347(7) .
O2 H1 0.8240 .
O2 H2 0.8382 .
N1 C6 1.329(8) .
N1 N2 1.343(6) .
N2 N3 1.308(8) .
N2 Co1 2.146(5) 3_665
N3 N4 1.343(6) .
N3 Co1 2.144(5) 4_565
N4 C6 1.330(8) .
N5 C1 1.350(9) .
N5 C5 1.364(6) .
N6 N7 1.221(8) .
N6 Co1 2.163(5) 2_645
N7 N8 1.163(8) .
C1 C2 1.365(10) .
C1 H1A 0.9300 .
C2 C3 1.393(8) .
C2 H2A 0.9300 .
C3 C4 1.400(9) .
C3 H3A 0.9300 .
C4 C5 1.383(9) .
C4 C6 1.491(8) .
C5 H5A 0.9300 .

loop_
_geom_torsion_atom_site_label_1
_geom_torsion_atom_site_label_2
_geom_torsion_atom_site_label_3
_geom_torsion_atom_site_label_4
_geom_torsion
_geom_torsion_site_symmetry_1
_geom_torsion_site_symmetry_4
O2 Co1 O1 N5 -117.0(10) . .
N3 Co1 O1 N5 -159.6(4) 4_566 .
N6 Co1 O1 N5 116.3(4) . .
N2 Co1 O1 N5 23.5(4) 3_665 .
N6 Co1 O1 N5 -59.4(4) 2_655 .
C6 N1 N2 N3 -0.5(7) . .
C6 N1 N2 Co1 173.0(4) . 3_665
N1 N2 N3 N4 0.9(7) . .
Co1 N2 N3 N4 -172.5(4) 3_665 .
N1 N2 N3 Co1 -178.0(4) . 4_565
Co1 N2 N3 Co1 8.6(7) 3_665 4_565
N2 N3 N4 C6 -0.9(7) . .
Co1 N3 N4 C6 177.9(4) 4_565 .
Co1 O1 N5 C1 101.9(5) . .
Co1 O1 N5 C5 -77.5(6) . .
O2 Co1 N6 N7 56.1(5) . .
N3 Co1 N6 N7 144.4(5) 4_566 .
N2 Co1 N6 N7 -35.5(5) 3_665 .
O1 Co1 N6 N7 -132.0(5) . .
N6 Co1 N6 N7 -71.7(16) 2_655 .
O2 Co1 N6 Co1 -113.6(3) . 2_645
N3 Co1 N6 Co1 -25.3(3) 4_566 2_645
N2 Co1 N6 Co1 154.7(3) 3_665 2_645
O1 Co1 N6 Co1 58.2(3) . 2_645
N6 Co1 N6 Co1 118.6(16) 2_655 2_645
Co1 N6 N7 N8 -136(24) . .
Co1 N6 N7 N8 33(24) 2_645 .
O1 N5 C1 C2 -176.2(6) . .
C5 N5 C1 C2 3.1(10) . .
N5 C1 C2 C3 -0.8(11) . .
C1 C2 C3 C4 -1.8(10) . .
C2 C3 C4 C5 2.2(9) . .
C2 C3 C4 C6 -178.5(6) . .
O1 N5 C5 C4 176.7(5) . .
C1 N5 C5 C4 -2.7(9) . .
C3 C4 C5 N5 0.0(9) . .
C6 C4 C5 N5 -179.3(6) . .
N2 N1 C6 N4 -0.1(8) . .
N2 N1 C6 C4 178.4(6) . .
N3 N4 C6 N1 0.6(8) . .
N3 N4 C6 C4 -177.9(6) . .
C5 C4 C6 N1 145.7(7) . .
C3 C4 C6 N1 -33.6(10) . .
C5 C4 C6 N4 -35.9(10) . .
C3 C4 C6 N4 144.7(7) . .
